data_7033667
loop_
_publ_author_name
'Kumar, Pawan'
'Kashid, Vitthalrao S.'
'Reddi, Yernaidu'
'Mague, Joel T.'
'Sunoj, Raghavan B.'
'Balakrishna, Maravanji S.'

_publ_section_title
;
 A phosphomide based PNP ligand, 2,6-{Ph2PC(O)}2(C5H3N), showing PP, PNP
 and PNO coordination modes.
;
_journal_issue 9
_journal_name_full 'Dalton transactions (Cambridge, England : 2003)'
_journal_page_first 4167
_journal_page_last 4179
_journal_paper_doi 10.1039/c4dt03960b
_journal_volume 44
_journal_year 2015
_chemical_formula_moiety 'C43 H40 Cl4 N2 O2 P2 Ru2, C H2 Cl2, O'
_chemical_formula_sum 'C44 H42 Cl6 N2 O3 P2 Ru2'
_chemical_formula_weight 1123.57
_chemical_name_systematic
;
 ?
;
_space_group_crystal_system triclinic
_space_group_IT_number 2
_space_group_name_Hall '-P 1'
_space_group_name_H-M_alt 'P -1'
_symmetry_space_group_name_Hall '-P 1'
_symmetry_space_group_name_H-M 'P -1'
_atom_sites_solution_hydrogens geom
_atom_sites_solution_primary heavy
_atom_sites_solution_secondary difmap
_audit_creation_method SHELXL-2014
_audit_update_record
;
2014-12-08 deposited with the CCDC.
2015-01-15 downloaded from the CCDC.
;
_cell_angle_alpha 90.014(2)
_cell_angle_beta 93.922(2)
_cell_angle_gamma 105.059(2)
_cell_formula_units_Z 2
_cell_length_a 12.3052(14)
_cell_length_b 12.6279(14)
_cell_length_c 15.3356(17)
_cell_measurement_reflns_used 9903
_cell_measurement_temperature 100(2)
_cell_measurement_theta_max 29.12
_cell_measurement_theta_min 2.50
_cell_volume 2295.4(4)
_computing_cell_refinement 'Bruker SAINT (Bruker-AXS 2009)'
_computing_data_collection 'Bruker APEX2 (Bruker-AXS, 2010)'
_computing_data_reduction 'Bruker SAINT (Bruker-AXS 2009)'
_computing_molecular_graphics 'Bruker SHELXTL(Bruker-AXS 2008)'
_computing_publication_material 'Bruker SHELXTL(Bruker-AXS 2008)'
_computing_structure_refinement 'SHELXL-2014 (Sheldrick, 2008)'
_computing_structure_solution 'SHELXS (Sheldrick, 2008)'
_diffrn_ambient_temperature 100(2)
_diffrn_detector_area_resol_mean 8.3660
_diffrn_measured_fraction_theta_full 0.991
_diffrn_measured_fraction_theta_max 0.934
_diffrn_measurement_device_type 'Bruker Smart APEX CCD'
_diffrn_measurement_method '\f and \w scans'
_diffrn_radiation_monochromator graphite
_diffrn_radiation_source 'fine-focus sealed tube'
_diffrn_radiation_type MoK\a
_diffrn_radiation_wavelength 0.71073
_diffrn_reflns_av_R_equivalents 0.0420
_diffrn_reflns_av_unetI/netI 0.0416
_diffrn_reflns_Laue_measured_fraction_full 0.991
_diffrn_reflns_Laue_measured_fraction_max 0.934
_diffrn_reflns_limit_h_max 16
_diffrn_reflns_limit_h_min -16
_diffrn_reflns_limit_k_max 17
_diffrn_reflns_limit_k_min -17
_diffrn_reflns_limit_l_max 20
_diffrn_reflns_limit_l_min -20
_diffrn_reflns_number 40501
_diffrn_reflns_point_group_measured_fraction_full 0.991
_diffrn_reflns_point_group_measured_fraction_max 0.934
_diffrn_reflns_theta_full 27.750
_diffrn_reflns_theta_max 29.157
_diffrn_reflns_theta_min 2.061
_exptl_absorpt_coefficient_mu 1.119
_exptl_absorpt_correction_T_max 0.9359
_exptl_absorpt_correction_T_min 0.6492
_exptl_absorpt_correction_type numerical
_exptl_absorpt_process_details 'SADABS (Sheldrick, 2009)'
_exptl_crystal_colour orange
_exptl_crystal_density_diffrn 1.626
_exptl_crystal_density_method 'not measured'
_exptl_crystal_description plate
_exptl_crystal_F_000 1128
_exptl_crystal_size_max 0.350
_exptl_crystal_size_mid 0.120
_exptl_crystal_size_min 0.060
_exptl_transmission_factor_max 0.970
_exptl_transmission_factor_min 0.860
_refine_diff_density_max 2.412
_refine_diff_density_min -1.657
_refine_diff_density_rms 0.123
_refine_ls_extinction_method none
_refine_ls_goodness_of_fit_ref 1.035
_refine_ls_hydrogen_treatment constr
_refine_ls_matrix_type full
_refine_ls_number_parameters 536
_refine_ls_number_reflns 11568
_refine_ls_number_restraints 0
_refine_ls_restrained_S_all 1.035
_refine_ls_R_factor_all 0.0518
_refine_ls_R_factor_gt 0.0408
_refine_ls_shift/su_max 0.001
_refine_ls_shift/su_mean 0.000
_refine_ls_structure_factor_coef Fsqd
_refine_ls_weighting_details 'w=1/[\s^2^(Fo^2^)+(0.0448P)^2^+6.9373P] where P=(Fo^2^+2Fc^2^)/3'
_refine_ls_weighting_scheme calc
_refine_ls_wR_factor_gt 0.1011
_refine_ls_wR_factor_ref 0.1096
_reflns_Friedel_coverage 0.000
_reflns_number_gt 9675
_reflns_number_total 11568
_reflns_threshold_expression 'I > 2\s(I)'
_cod_data_source_file c4dt03960b2.cif
_cod_data_source_block MSB523_0m
_cod_depositor_comments 'Adding full bibliography for 7033665--7033668.cif.'
_cod_database_code 7033667
_shelx_space_group_comment
;
The symmetry employed for this shelxl refinement is uniquely defined
by the following loop, which should always be used as a source of
symmetry information in preference to the above space-group names.
They are only intended as comments.
;
_shelx_estimated_absorpt_t_min 0.696
_shelx_estimated_absorpt_t_max 0.936
_shelxl_version_number 2014-3

loop_
_space_group_symop_operation_xyz
'x, y, z'
'-x, -y, -z'

loop_
_atom_site_label
_atom_site_type_symbol
_atom_site_fract_x
_atom_site_fract_y
_atom_site_fract_z
_atom_site_U_iso_or_equiv
_atom_site_adp_type
_atom_site_occupancy
_atom_site_site_symmetry_order
_atom_site_calc_flag
_atom_site_refinement_flags_posn
_atom_site_refinement_flags_adp
Ru1 Ru 0.69774(2) 0.75605(2) 0.43341(2) 0.01197(7) Uani 1 1 d . .
Ru2 Ru 0.90024(2) 0.59800(2) 0.14569(2) 0.01569(7) Uani 1 1 d . .
Cl1 Cl 0.70206(7) 0.93863(6) 0.38783(5) 0.01830(15) Uani 1 1 d . .
Cl2 Cl 0.70071(7) 0.56999(6) 0.45770(5) 0.01735(15) Uani 1 1 d . .
Cl3 Cl 1.09671(7) 0.68458(7) 0.18665(5) 0.02372(17) Uani 1 1 d . .
Cl4 Cl 0.93844(7) 0.64930(7) -0.00229(5) 0.02264(17) Uani 1 1 d . .
P1 P 0.72291(7) 0.79035(6) 0.57679(5) 0.01351(15) Uani 1 1 d . .
P2 P 0.85231(7) 0.76464(7) 0.16341(5) 0.01599(16) Uani 1 1 d . .
O1 O 0.9384(2) 0.8736(2) 0.65496(15) 0.0228(5) Uani 1 1 d . .
O2 O 0.72257(18) 0.73227(18) 0.29840(14) 0.0155(4) Uani 1 1 d . .
N1 N 0.8642(2) 0.8036(2) 0.43160(16) 0.0124(5) Uani 1 1 d . .
C1 C 0.6884(3) 0.6805(3) 0.6560(2) 0.0165(6) Uani 1 1 d . .
C2 C 0.5819(3) 0.6074(3) 0.6440(2) 0.0200(6) Uani 1 1 d . .
H2 H 0.5340 0.6123 0.5937 0.024 Uiso 1 1 calc R U
C3 C 0.5457(3) 0.5273(3) 0.7055(2) 0.0251(7) Uani 1 1 d . .
H3 H 0.4723 0.4787 0.6981 0.030 Uiso 1 1 calc R U
C4 C 0.6167(3) 0.5184(3) 0.7777(2) 0.0289(8) Uani 1 1 d . .
H4 H 0.5920 0.4633 0.8194 0.035 Uiso 1 1 calc R U
C5 C 0.7233(3) 0.5896(3) 0.7895(2) 0.0280(8) Uani 1 1 d . .
H5 H 0.7719 0.5823 0.8386 0.034 Uiso 1 1 calc R U
C6 C 0.7593(3) 0.6717(3) 0.7293(2) 0.0209(7) Uani 1 1 d . .
H6 H 0.8319 0.7215 0.7381 0.025 Uiso 1 1 calc R U
C7 C 0.6833(3) 0.9014(3) 0.6316(2) 0.0157(6) Uani 1 1 d . .
C8 C 0.7252(3) 0.9361(3) 0.7170(2) 0.0216(7) Uani 1 1 d . .
H8 H 0.7730 0.8992 0.7487 0.026 Uiso 1 1 calc R U
C9 C 0.6973(3) 1.0243(3) 0.7556(2) 0.0249(7) Uani 1 1 d . .
H9 H 0.7270 1.0479 0.8133 0.030 Uiso 1 1 calc R U
C10 C 0.6267(3) 1.0777(3) 0.7105(2) 0.0250(7) Uani 1 1 d . .
H10 H 0.6079 1.1380 0.7370 0.030 Uiso 1 1 calc R U
C11 C 0.5834(3) 1.0430(3) 0.6265(2) 0.0240(7) Uani 1 1 d . .
H11 H 0.5344 1.0793 0.5956 0.029 Uiso 1 1 calc R U
C12 C 0.6112(3) 0.9556(3) 0.5875(2) 0.0202(6) Uani 1 1 d . .
H12 H 0.5809 0.9323 0.5299 0.024 Uiso 1 1 calc R U
C13 C 0.8826(3) 0.8396(2) 0.5878(2) 0.0147(6) Uani 1 1 d . .
C14 C 0.9359(3) 0.8376(2) 0.5032(2) 0.0140(6) Uani 1 1 d . .
C15 C 1.0518(3) 0.8736(3) 0.4986(2) 0.0166(6) Uani 1 1 d . .
H15 H 1.0998 0.8962 0.5501 0.020 Uiso 1 1 calc R U
C16 C 1.0970(3) 0.8762(3) 0.4175(2) 0.0180(6) Uani 1 1 d . .
H16 H 1.1763 0.8981 0.4130 0.022 Uiso 1 1 calc R U
C17 C 1.0238(3) 0.8461(3) 0.3434(2) 0.0180(6) Uani 1 1 d . .
H17 H 1.0526 0.8502 0.2872 0.022 Uiso 1 1 calc R U
C18 C 0.9086(3) 0.8101(2) 0.3517(2) 0.0147(6) Uani 1 1 d . .
C19 C 0.8211(3) 0.7711(2) 0.2800(2) 0.0148(6) Uani 1 1 d . .
C20 C 0.7210(3) 0.7794(3) 0.1066(2) 0.0208(7) Uani 1 1 d . .
C21 C 0.6540(3) 0.8407(3) 0.1402(2) 0.0284(8) Uani 1 1 d . .
H21 H 0.6675 0.8663 0.1993 0.034 Uiso 1 1 calc R U
C22 C 0.5672(4) 0.8645(4) 0.0876(3) 0.0376(10) Uani 1 1 d . .
H22 H 0.5216 0.9064 0.1108 0.045 Uiso 1 1 calc R U
C23 C 0.5468(4) 0.8274(4) 0.0014(3) 0.0378(10) Uani 1 1 d . .
H23 H 0.4879 0.8447 -0.0344 0.045 Uiso 1 1 calc R U
C24 C 0.6118(3) 0.7656(3) -0.0327(3) 0.0318(9) Uani 1 1 d . .
H24 H 0.5974 0.7402 -0.0917 0.038 Uiso 1 1 calc R U
C25 C 0.6988(3) 0.7403(3) 0.0199(2) 0.0239(7) Uani 1 1 d . .
H25 H 0.7428 0.6968 -0.0032 0.029 Uiso 1 1 calc R U
C26 C 0.9473(3) 0.8984(3) 0.1444(2) 0.0206(7) Uani 1 1 d . .
C27 C 1.0403(3) 0.9077(3) 0.0957(2) 0.0240(7) Uani 1 1 d . .
H27 H 1.0586 0.8439 0.0753 0.029 Uiso 1 1 calc R U
C28 C 1.1067(3) 1.0117(3) 0.0769(2) 0.0274(8) Uani 1 1 d . .
H28 H 1.1713 1.0185 0.0446 0.033 Uiso 1 1 calc R U
C29 C 1.0794(4) 1.1040(3) 0.1048(2) 0.0317(9) Uani 1 1 d . .
H29 H 1.1248 1.1744 0.0914 0.038 Uiso 1 1 calc R U
C30 C 0.9854(4) 1.0954(3) 0.1527(2) 0.0314(9) Uani 1 1 d . .
H30 H 0.9663 1.1596 0.1713 0.038 Uiso 1 1 calc R U
C31 C 0.9198(3) 0.9927(3) 0.1732(2) 0.0264(8) Uani 1 1 d . .
H31 H 0.8564 0.9864 0.2068 0.032 Uiso 1 1 calc R U
C32 C 0.7483(3) 0.4660(3) 0.1029(2) 0.0229(7) Uani 1 1 d . .
C33 C 0.7349(3) 0.5095(3) 0.1856(2) 0.0213(7) Uani 1 1 d . .
H33 H 0.6713 0.5372 0.1927 0.026 Uiso 1 1 calc R U
C34 C 0.8140(3) 0.5128(3) 0.2579(2) 0.0189(6) Uani 1 1 d . .
H34 H 0.8016 0.5408 0.3128 0.023 Uiso 1 1 calc R U
C35 C 0.9107(3) 0.4748(3) 0.2490(2) 0.0195(6) Uani 1 1 d . .
C36 C 0.9248(3) 0.4309(3) 0.1654(2) 0.0212(7) Uani 1 1 d . .
H36 H 0.9890 0.4041 0.1579 0.025 Uiso 1 1 calc R U
C37 C 0.8453(3) 0.4269(3) 0.0945(2) 0.0240(7) Uani 1 1 d . .
H37 H 0.8566 0.3974 0.0399 0.029 Uiso 1 1 calc R U
C38 C 0.6639(3) 0.4609(3) 0.0261(3) 0.0305(8) Uani 1 1 d . .
H38A H 0.6191 0.3850 0.0160 0.046 Uiso 1 1 calc R U
H38B H 0.7037 0.4872 -0.0261 0.046 Uiso 1 1 calc R U
H38C H 0.6138 0.5073 0.0384 0.046 Uiso 1 1 calc R U
C39 C 0.9994(3) 0.4772(3) 0.3223(2) 0.0213(7) Uani 1 1 d . .
H39 H 1.0742 0.4918 0.2964 0.026 Uiso 1 1 calc R U
C40 C 1.0074(3) 0.5646(3) 0.3924(2) 0.0236(7) Uani 1 1 d . .
H40A H 1.0267 0.6373 0.3661 0.035 Uiso 1 1 calc R U
H40B H 1.0659 0.5603 0.4379 0.035 Uiso 1 1 calc R U
H40C H 0.9346 0.5527 0.4183 0.035 Uiso 1 1 calc R U
C41 C 0.9754(4) 0.3627(3) 0.3628(3) 0.0324(9) Uani 1 1 d . .
H41A H 0.9041 0.3478 0.3910 0.049 Uiso 1 1 calc R U
H41B H 1.0368 0.3601 0.4063 0.049 Uiso 1 1 calc R U
H41C H 0.9702 0.3074 0.3168 0.049 Uiso 1 1 calc R U
N2 N 0.5251(2) 0.7095(2) 0.41965(17) 0.0167(5) Uani 1 1 d . .
C42 C 0.4292(3) 0.6822(3) 0.4076(2) 0.0192(6) Uani 1 1 d . .
C43 C 0.3065(3) 0.6464(3) 0.3922(3) 0.0291(8) Uani 1 1 d . .
H43A H 0.2718 0.6883 0.4307 0.044 Uiso 1 1 calc R U
H43B H 0.2802 0.5681 0.4046 0.044 Uiso 1 1 calc R U
H43C H 0.2850 0.6589 0.3311 0.044 Uiso 1 1 calc R U
C44 C 0.6148(5) 0.1631(4) 0.2907(4) 0.0501(12) Uani 1 1 d . .
H44A H 0.6245 0.0959 0.3199 0.060 Uiso 1 1 calc R U
H44B H 0.5338 0.1509 0.2721 0.060 Uiso 1 1 calc R U
Cl5 Cl 0.69284(15) 0.18392(14) 0.19782(11) 0.0712(4) Uani 1 1 d . .
Cl6 Cl 0.65453(14) 0.27341(15) 0.36638(13) 0.0784(5) Uani 1 1 d . .
O3 O 0.2713(3) 0.8109(3) 0.0342(2) 0.0545(10) Uani 1 1 d . .

loop_
_atom_site_aniso_label
_atom_site_aniso_U_11
_atom_site_aniso_U_22
_atom_site_aniso_U_33
_atom_site_aniso_U_23
_atom_site_aniso_U_13
_atom_site_aniso_U_12
Ru1 0.01029(12) 0.01129(12) 0.01324(11) -0.00014(8) -0.00053(8) 0.00123(9)
Ru2 0.01612(13) 0.01562(13) 0.01410(12) 0.00117(9) 0.00326(9) 0.00139(10)
Cl1 0.0172(4) 0.0144(3) 0.0236(4) 0.0030(3) 0.0006(3) 0.0049(3)
Cl2 0.0204(4) 0.0130(3) 0.0188(3) 0.0009(3) 0.0034(3) 0.0040(3)
Cl3 0.0172(4) 0.0266(4) 0.0252(4) 0.0056(3) 0.0019(3) 0.0017(3)
Cl4 0.0272(4) 0.0242(4) 0.0154(3) 0.0016(3) 0.0061(3) 0.0035(3)
P1 0.0123(4) 0.0132(4) 0.0142(3) -0.0007(3) -0.0003(3) 0.0022(3)
P2 0.0173(4) 0.0146(4) 0.0135(3) 0.0013(3) 0.0004(3) -0.0002(3)
O1 0.0177(12) 0.0298(13) 0.0181(11) -0.0040(10) -0.0026(9) 0.0025(10)
O2 0.0146(11) 0.0161(11) 0.0142(10) 0.0000(8) -0.0008(8) 0.0015(9)
N1 0.0137(12) 0.0098(11) 0.0133(11) 0.0003(9) 0.0000(9) 0.0025(9)
C1 0.0184(16) 0.0159(14) 0.0143(13) 0.0007(11) 0.0021(11) 0.0024(12)
C2 0.0199(16) 0.0201(16) 0.0183(15) -0.0011(12) 0.0041(12) 0.0014(13)
C3 0.0263(19) 0.0222(17) 0.0222(16) 0.0006(14) 0.0061(14) -0.0032(14)
C4 0.037(2) 0.0264(18) 0.0194(16) 0.0060(14) 0.0068(15) 0.0005(16)
C5 0.033(2) 0.0265(19) 0.0200(16) 0.0040(14) -0.0058(14) 0.0020(16)
C6 0.0209(17) 0.0182(16) 0.0205(15) 0.0012(13) -0.0027(13) 0.0006(13)
C7 0.0135(15) 0.0158(14) 0.0173(14) -0.0017(11) 0.0011(11) 0.0029(12)
C8 0.0237(17) 0.0263(17) 0.0164(15) -0.0024(13) -0.0027(12) 0.0104(14)
C9 0.0240(18) 0.0285(18) 0.0226(16) -0.0094(14) -0.0034(13) 0.0090(15)
C10 0.0224(18) 0.0243(17) 0.0297(18) -0.0062(14) 0.0037(14) 0.0084(14)
C11 0.0199(17) 0.0275(18) 0.0268(17) -0.0037(14) -0.0001(13) 0.0107(14)
C12 0.0166(16) 0.0248(17) 0.0193(15) -0.0034(13) -0.0028(12) 0.0069(13)
C13 0.0145(15) 0.0120(14) 0.0172(14) -0.0012(11) -0.0003(11) 0.0030(11)
C14 0.0151(15) 0.0095(13) 0.0160(13) -0.0002(11) -0.0001(11) 0.0013(11)
C15 0.0135(15) 0.0153(14) 0.0194(14) -0.0007(12) -0.0026(11) 0.0016(12)
C16 0.0116(14) 0.0167(15) 0.0239(16) 0.0024(12) 0.0021(12) 0.0000(12)
C17 0.0183(16) 0.0160(15) 0.0179(14) 0.0018(12) 0.0017(12) 0.0013(12)
C18 0.0154(15) 0.0114(13) 0.0157(14) 0.0022(11) -0.0018(11) 0.0012(11)
C19 0.0175(15) 0.0085(13) 0.0169(14) 0.0008(11) 0.0000(11) 0.0010(11)
C20 0.0221(17) 0.0185(15) 0.0182(15) 0.0034(12) -0.0035(12) 0.0004(13)
C21 0.034(2) 0.0284(19) 0.0243(17) -0.0029(14) -0.0061(15) 0.0130(16)
C22 0.039(2) 0.040(2) 0.038(2) -0.0017(18) -0.0094(18) 0.020(2)
C23 0.036(2) 0.042(2) 0.034(2) 0.0018(18) -0.0151(17) 0.0122(19)
C24 0.034(2) 0.033(2) 0.0232(17) 0.0025(15) -0.0095(15) 0.0028(17)
C25 0.0251(18) 0.0237(17) 0.0182(15) 0.0013(13) -0.0011(13) -0.0012(14)
C26 0.0243(17) 0.0179(15) 0.0132(14) 0.0026(12) -0.0028(12) -0.0050(13)
C27 0.0237(18) 0.0238(17) 0.0192(15) 0.0047(13) -0.0047(13) -0.0017(14)
C28 0.0243(18) 0.0309(19) 0.0178(15) 0.0080(14) -0.0057(13) -0.0073(15)
C29 0.039(2) 0.0212(18) 0.0213(17) 0.0056(14) -0.0117(15) -0.0126(16)
C30 0.049(2) 0.0166(17) 0.0217(17) 0.0016(14) -0.0062(16) -0.0022(16)
C31 0.037(2) 0.0189(16) 0.0190(16) 0.0024(13) -0.0008(14) 0.0002(15)
C32 0.0247(18) 0.0171(16) 0.0214(16) 0.0022(13) 0.0006(13) -0.0040(13)
C33 0.0173(16) 0.0180(15) 0.0265(17) 0.0045(13) 0.0053(13) -0.0003(13)
C34 0.0236(17) 0.0148(14) 0.0187(15) 0.0063(12) 0.0093(12) 0.0037(13)
C35 0.0232(17) 0.0159(15) 0.0200(15) 0.0036(12) 0.0061(13) 0.0051(13)
C36 0.0271(18) 0.0151(15) 0.0227(16) -0.0011(12) 0.0047(13) 0.0068(13)
C37 0.031(2) 0.0171(16) 0.0211(16) -0.0011(13) 0.0058(14) 0.0007(14)
C38 0.028(2) 0.0255(19) 0.0304(19) 0.0007(15) -0.0047(15) -0.0057(15)
C39 0.0232(17) 0.0224(16) 0.0210(15) 0.0045(13) 0.0043(13) 0.0098(14)
C40 0.0283(19) 0.0251(17) 0.0188(15) 0.0034(13) -0.0003(13) 0.0097(15)
C41 0.050(3) 0.0236(18) 0.0281(19) 0.0036(15) -0.0016(17) 0.0184(18)
N2 0.0169(14) 0.0151(12) 0.0184(12) 0.0006(10) -0.0001(10) 0.0051(10)
C42 0.0163(16) 0.0176(15) 0.0232(15) 0.0033(12) -0.0005(12) 0.0041(12)
C43 0.0107(16) 0.033(2) 0.041(2) 0.0089(17) -0.0028(14) 0.0020(14)
C44 0.050(3) 0.040(3) 0.061(3) 0.015(2) 0.015(2) 0.009(2)
Cl5 0.0711(10) 0.0656(9) 0.0656(9) 0.0152(7) 0.0144(8) -0.0051(8)
Cl6 0.0570(9) 0.0726(10) 0.1019(13) -0.0263(9) 0.0304(9) 0.0038(8)
O3 0.044(2) 0.056(2) 0.061(2) -0.0247(18) 0.0239(17) 0.0025(17)

loop_
_atom_type_symbol
_atom_type_description
_atom_type_scat_dispersion_real
_atom_type_scat_dispersion_imag
_atom_type_scat_source
C C 0.0033 0.0016 'International Tables Vol C Tables 4.2.6.8 and 6.1.1.4'
H H 0.0000 0.0000 'International Tables Vol C Tables 4.2.6.8 and 6.1.1.4'
N N 0.0061 0.0033 'International Tables Vol C Tables 4.2.6.8 and 6.1.1.4'
O O 0.0106 0.0060 'International Tables Vol C Tables 4.2.6.8 and 6.1.1.4'
P P 0.1023 0.0942 'International Tables Vol C Tables 4.2.6.8 and 6.1.1.4'
Cl Cl 0.1484 0.1585 'International Tables Vol C Tables 4.2.6.8 and 6.1.1.4'
Ru Ru -1.2594 0.8363 'International Tables Vol C Tables 4.2.6.8 and 6.1.1.4'

loop_
_geom_angle_atom_site_label_1
_geom_angle_atom_site_label_2
_geom_angle_atom_site_label_3
_geom_angle
N1 Ru1 N2 173.23(10)
N1 Ru1 O2 77.69(9)
N2 Ru1 O2 95.90(10)
N1 Ru1 P1 86.79(7)
N2 Ru1 P1 99.67(8)
O2 Ru1 P1 164.38(6)
N1 Ru1 Cl2 91.87(7)
N2 Ru1 Cl2 90.14(8)
O2 Ru1 Cl2 88.53(6)
P1 Ru1 Cl2 90.16(3)
N1 Ru1 Cl1 85.46(7)
N2 Ru1 Cl1 91.64(8)
O2 Ru1 Cl1 83.13(6)
P1 Ru1 Cl1 97.62(3)
Cl2 Ru1 Cl1 171.61(3)
C33 Ru2 C34 37.64(12)
C33 Ru2 C37 66.94(13)
C34 Ru2 C37 79.06(12)
C33 Ru2 C32 37.62(13)
C34 Ru2 C32 68.00(13)
C37 Ru2 C32 37.33(14)
C33 Ru2 C36 78.94(13)
C34 Ru2 C36 66.57(12)
C37 Ru2 C36 36.83(13)
C32 Ru2 C36 67.21(13)
C33 Ru2 C35 67.39(13)
C34 Ru2 C35 36.83(12)
C37 Ru2 C35 67.37(13)
C32 Ru2 C35 80.48(13)
C36 Ru2 C35 37.52(12)
C33 Ru2 P2 89.81(10)
C34 Ru2 P2 97.37(9)
C37 Ru2 P2 146.54(10)
C32 Ru2 P2 110.31(10)
C36 Ru2 P2 163.74(9)
C35 Ru2 P2 126.97(9)
C33 Ru2 Cl4 123.94(10)
C34 Ru2 Cl4 160.33(9)
C37 Ru2 Cl4 86.13(9)
C32 Ru2 Cl4 92.38(9)
C36 Ru2 Cl4 108.15(9)
C35 Ru2 Cl4 144.88(9)
P2 Ru2 Cl4 87.85(3)
C33 Ru2 Cl3 148.37(9)
C34 Ru2 Cl3 111.04(9)
C37 Ru2 Cl3 121.25(10)
C32 Ru2 Cl3 158.38(10)
C36 Ru2 Cl3 92.23(10)
C35 Ru2 Cl3 87.06(9)
P2 Ru2 Cl3 91.30(3)
Cl4 Ru2 Cl3 87.69(3)
C7 P1 C1 101.63(15)
C7 P1 C13 101.49(14)
C1 P1 C13 104.60(14)
C7 P1 Ru1 124.57(11)
C1 P1 Ru1 121.66(11)
C13 P1 Ru1 99.25(10)
C26 P2 C20 100.85(15)
C26 P2 C19 104.33(14)
C20 P2 C19 101.73(15)
C26 P2 Ru2 123.64(13)
C20 P2 Ru2 117.86(11)
C19 P2 Ru2 105.74(10)
C19 O2 Ru1 113.12(19)
C14 N1 C18 118.1(3)
C14 N1 Ru1 124.4(2)
C18 N1 Ru1 117.4(2)
C2 C1 C6 119.7(3)
C2 C1 P1 116.6(2)
C6 C1 P1 123.5(3)
C3 C2 C1 120.0(3)
C3 C2 H2 120.0
C1 C2 H2 120.0
C4 C3 C2 120.0(3)
C4 C3 H3 120.0
C2 C3 H3 120.0
C5 C4 C3 120.3(3)
C5 C4 H4 119.8
C3 C4 H4 119.8
C4 C5 C6 120.1(3)
C4 C5 H5 119.9
C6 C5 H5 119.9
C5 C6 C1 119.7(3)
C5 C6 H6 120.1
C1 C6 H6 120.1
C12 C7 C8 118.5(3)
C12 C7 P1 119.7(2)
C8 C7 P1 121.8(2)
C9 C8 C7 120.4(3)
C9 C8 H8 119.8
C7 C8 H8 119.8
C10 C9 C8 120.3(3)
C10 C9 H9 119.9
C8 C9 H9 119.9
C9 C10 C11 119.8(3)
C9 C10 H10 120.1
C11 C10 H10 120.1
C12 C11 C10 120.2(3)
C12 C11 H11 119.9
C10 C11 H11 119.9
C11 C12 C7 120.8(3)
C11 C12 H12 119.6
C7 C12 H12 119.6
O1 C13 C14 121.6(3)
O1 C13 P1 124.9(2)
C14 C13 P1 113.5(2)
N1 C14 C15 122.5(3)
N1 C14 C13 116.1(3)
C15 C14 C13 121.3(3)
C14 C15 C16 119.2(3)
C14 C15 H15 120.4
C16 C15 H15 120.4
C17 C16 C15 118.6(3)
C17 C16 H16 120.7
C15 C16 H16 120.7
C18 C17 C16 119.8(3)
C18 C17 H17 120.1
C16 C17 H17 120.1
N1 C18 C17 121.7(3)
N1 C18 C19 112.2(3)
C17 C18 C19 126.1(3)
O2 C19 C18 118.6(3)
O2 C19 P2 117.5(2)
C18 C19 P2 123.6(2)
C21 C20 C25 119.4(3)
C21 C20 P2 123.3(3)
C25 C20 P2 116.6(3)
C22 C21 C20 120.1(4)
C22 C21 H21 120.0
C20 C21 H21 120.0
C23 C22 C21 120.4(4)
C23 C22 H22 119.8
C21 C22 H22 119.8
C24 C23 C22 120.3(4)
C24 C23 H23 119.9
C22 C23 H23 119.9
C23 C24 C25 119.9(4)
C23 C24 H24 120.0
C25 C24 H24 120.0
C24 C25 C20 120.0(4)
C24 C25 H25 120.0
C20 C25 H25 120.0
C27 C26 C31 120.0(3)
C27 C26 P2 120.9(3)
C31 C26 P2 118.9(3)
C26 C27 C28 119.5(4)
C26 C27 H27 120.2
C28 C27 H27 120.2
C29 C28 C27 120.4(4)
C29 C28 H28 119.8
C27 C28 H28 119.8
C28 C29 C30 120.5(3)
C28 C29 H29 119.8
C30 C29 H29 119.8
C31 C30 C29 119.8(4)
C31 C30 H30 120.1
C29 C30 H30 120.1
C30 C31 C26 119.8(4)
C30 C31 H31 120.1
C26 C31 H31 120.1
C33 C32 C37 117.4(3)
C33 C32 C38 122.1(3)
C37 C32 C38 120.5(3)
C33 C32 Ru2 69.72(19)
C37 C32 Ru2 71.3(2)
C38 C32 Ru2 129.9(2)
C34 C33 C32 121.8(3)
C34 C33 Ru2 72.54(19)
C32 C33 Ru2 72.7(2)
C34 C33 H33 119.1
C32 C33 H33 119.1
Ru2 C33 H33 128.0
C35 C34 C33 120.5(3)
C35 C34 Ru2 72.62(18)
C33 C34 Ru2 69.82(18)
C35 C34 H34 119.8
C33 C34 H34 119.8
Ru2 C34 H34 130.4
C34 C35 C36 117.9(3)
C34 C35 C39 123.7(3)
C36 C35 C39 118.4(3)
C34 C35 Ru2 70.55(18)
C36 C35 Ru2 70.66(18)
C39 C35 Ru2 130.3(2)
C37 C36 C35 121.1(3)
C37 C36 Ru2 71.2(2)
C35 C36 Ru2 71.82(18)
C37 C36 H36 119.5
C35 C36 H36 119.5
Ru2 C36 H36 130.1
C36 C37 C32 121.3(3)
C36 C37 Ru2 72.0(2)
C32 C37 Ru2 71.4(2)
C36 C37 H37 119.4
C32 C37 H37 119.4
Ru2 C37 H37 129.8
C32 C38 H38A 109.5
C32 C38 H38B 109.5
H38A C38 H38B 109.5
C32 C38 H38C 109.5
H38A C38 H38C 109.5
H38B C38 H38C 109.5
C35 C39 C40 114.3(3)
C35 C39 C41 108.1(3)
C40 C39 C41 110.5(3)
C35 C39 H39 107.9
C40 C39 H39 107.9
C41 C39 H39 107.9
C39 C40 H40A 109.5
C39 C40 H40B 109.5
H40A C40 H40B 109.5
C39 C40 H40C 109.5
H40A C40 H40C 109.5
H40B C40 H40C 109.5
C39 C41 H41A 109.5
C39 C41 H41B 109.5
H41A C41 H41B 109.5
C39 C41 H41C 109.5
H41A C41 H41C 109.5
H41B C41 H41C 109.5
C42 N2 Ru1 176.5(3)
N2 C42 C43 179.6(4)
C42 C43 H43A 109.5
C42 C43 H43B 109.5
H43A C43 H43B 109.5
C42 C43 H43C 109.5
H43A C43 H43C 109.5
H43B C43 H43C 109.5
Cl5 C44 Cl6 113.4(3)
Cl5 C44 H44A 108.9
Cl6 C44 H44A 108.9
Cl5 C44 H44B 108.9
Cl6 C44 H44B 108.9
H44A C44 H44B 107.7

loop_
_geom_bond_atom_site_label_1
_geom_bond_atom_site_label_2
_geom_bond_distance
Ru1 N1 1.981(3)
Ru1 N2 2.048(3)
Ru1 O2 2.146(2)
Ru1 P1 2.2260(8)
Ru1 Cl2 2.3883(8)
Ru1 Cl1 2.3978(8)
Ru2 C33 2.179(3)
Ru2 C34 2.215(3)
Ru2 C37 2.216(3)
Ru2 C32 2.218(3)
Ru2 C36 2.226(3)
Ru2 C35 2.242(3)
Ru2 P2 2.3486(9)
Ru2 Cl4 2.4039(8)
Ru2 Cl3 2.4193(9)
P1 C7 1.823(3)
P1 C1 1.830(3)
P1 C13 1.896(3)
P2 C26 1.824(3)
P2 C20 1.835(4)
P2 C19 1.860(3)
O1 C13 1.211(4)
O2 C19 1.237(4)
N1 C14 1.357(4)
N1 C18 1.369(4)
C1 C2 1.393(5)
C1 C6 1.398(4)
C2 C3 1.392(5)
C2 H2 0.9500
C3 C4 1.385(5)
C3 H3 0.9500
C4 C5 1.384(5)
C4 H4 0.9500
C5 C6 1.393(5)
C5 H5 0.9500
C6 H6 0.9500
C7 C12 1.396(4)
C7 C8 1.400(4)
C8 C9 1.391(5)
C8 H8 0.9500
C9 C10 1.383(5)
C9 H9 0.9500
C10 C11 1.385(5)
C10 H10 0.9500
C11 C12 1.385(5)
C11 H11 0.9500
C12 H12 0.9500
C13 C14 1.497(4)
C14 C15 1.386(4)
C15 C16 1.393(4)
C15 H15 0.9500
C16 C17 1.389(4)
C16 H16 0.9500
C17 C18 1.386(4)
C17 H17 0.9500
C18 C19 1.475(4)
C20 C21 1.391(5)
C20 C25 1.403(5)
C21 C22 1.390(5)
C21 H21 0.9500
C22 C23 1.387(6)
C22 H22 0.9500
C23 C24 1.379(6)
C23 H23 0.9500
C24 C25 1.399(5)
C24 H24 0.9500
C25 H25 0.9500
C26 C27 1.388(5)
C26 C31 1.399(5)
C27 C28 1.396(5)
C27 H27 0.9500
C28 C29 1.371(6)
C28 H28 0.9500
C29 C30 1.393(6)
C29 H29 0.9500
C30 C31 1.387(5)
C30 H30 0.9500
C31 H31 0.9500
C32 C33 1.418(5)
C32 C37 1.419(5)
C32 C38 1.506(5)
C33 C34 1.418(5)
C33 H33 0.9500
C34 C35 1.408(5)
C34 H34 0.9500
C35 C36 1.437(5)
C35 C39 1.507(5)
C36 C37 1.403(5)
C36 H36 0.9500
C37 H37 0.9500
C38 H38A 0.9800
C38 H38B 0.9800
C38 H38C 0.9800
C39 C40 1.521(5)
C39 C41 1.538(5)
C39 H39 1.0000
C40 H40A 0.9800
C40 H40B 0.9800
C40 H40C 0.9800
C41 H41A 0.9800
C41 H41B 0.9800
C41 H41C 0.9800
N2 C42 1.141(4)
C42 C43 1.462(5)
C43 H43A 0.9800
C43 H43B 0.9800
C43 H43C 0.9800
C44 Cl5 1.754(5)
C44 Cl6 1.759(6)
C44 H44A 0.9900
C44 H44B 0.9900
